data_7110962
loop_
_publ_author_name
'Choi, Mei-Yuk'
'Chan, Michael C. W.'
'Cheung, Kung-Kai'
'Che, Chi-Ming'
'Peng, Shie-Ming'

_publ_section_title
;
 Molecular rods based on a ruthenium(ii) macrocyclic bis(acetylide)
 building block
;
_journal_issue 14
_journal_name_full 'Chemical Communications'
_journal_page_first 1259
_journal_paper_doi 10.1039/b002674n
_journal_year 2000
_chemical_formula_sum 'C62 H70 F6 N10 O13 Re2 Ru S2'
_chemical_formula_weight 1814.87
_chemical_name_systematic
; 
? 
;
_space_group_IT_number 2
_symmetry_cell_setting triclinic
_symmetry_space_group_name_Hall '-P 1'
_symmetry_space_group_name_H-M 'P -1'
_atom_sites_solution_hydrogens geom
_atom_sites_solution_primary direct
_atom_sites_solution_secondary difmap
_audit_creation_method SHELXL
_cell_angle_alpha 84.370(1)
_cell_angle_beta 84.973(1)
_cell_angle_gamma 88.998(1)
_cell_formula_units_Z 1
_cell_length_a 8.3284(2)
_cell_length_b 10.5843(3)
_cell_length_c 20.8961(5)
_cell_measurement_reflns_used 6914
_cell_measurement_temperature 295(2)
_cell_volume 1825.99(8)
_computing_cell_refinement 'Siemens SAINT'
_computing_data_collection 'Siemens SMART'
_computing_data_reduction 'Siemens SAINT'
_computing_molecular_graphics 'Siemens SHELXTL'
_computing_publication_material 'Siemens SHELXTL'
_computing_structure_refinement 'SHELXL-93 (Sheldrick, 1993)'
_computing_structure_solution 'SHELXS-86 (Sheldrick, 1990)'
_diffrn_ambient_temperature 295(2)
_diffrn_measurement_device 'Siemens SMART CCD'
_diffrn_measurement_method '\w scans'
_diffrn_radiation_monochromator graphite
_diffrn_radiation_source 'fine-focus sealed tube'
_diffrn_radiation_type MoK\a
_diffrn_radiation_wavelength 0.71073
_diffrn_reflns_av_R_equivalents 0.0965
_diffrn_reflns_av_sigmaI/netI 0.1210
_diffrn_reflns_limit_h_max 10
_diffrn_reflns_limit_h_min -10
_diffrn_reflns_limit_k_max 13
_diffrn_reflns_limit_k_min -13
_diffrn_reflns_limit_l_max 26
_diffrn_reflns_limit_l_min -26
_diffrn_reflns_number 21885
_diffrn_reflns_theta_max 26.37
_diffrn_reflns_theta_min 0.98
_diffrn_standards_decay_% 20
_exptl_absorpt_coefficient_mu 3.647
_exptl_absorpt_correction_T_max 0.6477
_exptl_absorpt_correction_T_min 0.3791
_exptl_absorpt_correction_type ' empirical used sadabs'
_exptl_crystal_colour 'deep red'
_exptl_crystal_density_diffrn 1.650
_exptl_crystal_density_meas ?
_exptl_crystal_description plate
_exptl_crystal_F_000 896
_exptl_crystal_size_max 0.40
_exptl_crystal_size_mid 0.10
_exptl_crystal_size_min 0.03
_refine_diff_density_max 1.492
_refine_diff_density_min -0.817
_refine_diff_density_rms 0.160
_refine_ls_extinction_coef 0.0017(4)
_refine_ls_extinction_expression Fc^*^=kFc[1+0.001xFc^2^\l^3^/sin(2\q)]^-1/4^
_refine_ls_extinction_method SHELXL
_refine_ls_goodness_of_fit_all 1.028
_refine_ls_goodness_of_fit_obs 1.094
_refine_ls_matrix_type full
_refine_ls_number_parameters 416
_refine_ls_number_reflns 7455
_refine_ls_number_restraints 0
_refine_ls_restrained_S_all 1.028
_refine_ls_restrained_S_obs 1.094
_refine_ls_R_factor_all 0.1326
_refine_ls_R_factor_obs 0.0649
_refine_ls_shift/esd_max 0.017
_refine_ls_shift/esd_mean 0.000
_refine_ls_structure_factor_coef Fsqd
_refine_ls_weighting_details 'w=1/[\s^2^(Fo^2^)+(0.0759P)^2^+0.0000P] where P=(Fo^2^+2Fc^2^)/3'
_refine_ls_weighting_scheme calc
_refine_ls_wR_factor_all 0.1660
_refine_ls_wR_factor_obs 0.1329
_reflns_number_observed 4349
_reflns_number_total 7455
_reflns_observed_criterion >2sigma(I)
_cod_data_source_file b002674nsup1.cif
_cod_data_source_block ic5556
_cod_depositor_comments
;
The following automatic conversions were performed:

'_symmetry_cell_setting' value 'Triclinic' changed to 'triclinic'
according to /home/saulius/struct/CIF-dictionaries/cif_core.dic
dictionary named 'cif_core.dic' version 2.4.2 from 2011-04-26.

Automatic conversion script
Id: cif_fix_values 1891 2012-01-12 08:04:46Z andrius 

The following automatic conversions were performed:

'_exptl_crystal_density_meas' value 'not_measured' was changed to '?'
- the value is perceived as not measured.

Automatic conversion script
Id: cif_fix_values 3008 2015-01-20 13:52:24Z robertas 

The following automatic conversions were performed:

'_refine_ls_weighting_scheme' value 'calc
w=1/[\s^2^(Fo^2^)+(0.0759P)^2^+0.0000P] where P=(Fo^2^+2Fc^2^)/3' was
changed to 'calc'. New tag '_refine_ls_weighting_details' was
created. The value of the new tag was set to
'w=1/[\s^2^(Fo^2^)+(0.0759P)^2^+0.0000P] where P=(Fo^2^+2Fc^2^)/3'.

Automatic conversion script
Id: cif_fix_values 3143 2015-03-26 13:38:13Z robertas 
;
_cod_original_sg_symbol_H-M P-1
_cod_database_code 7110962

loop_
_symmetry_equiv_pos_as_xyz
'x, y, z'
'-x, -y, -z'

loop_
_atom_site_aniso_label
_atom_site_aniso_U_11
_atom_site_aniso_U_22
_atom_site_aniso_U_33
_atom_site_aniso_U_23
_atom_site_aniso_U_13
_atom_site_aniso_U_12
Ru 0.0316(6) 0.0579(8) 0.0312(6) -0.0069(5) 0.0021(5) 0.0034(5)
Re 0.0376(3) 0.0888(4) 0.0323(3) -0.0130(2) 0.0012(2) 0.0005(2)
N1 0.043(5) 0.046(5) 0.028(4) -0.002(4) -0.006(3) 0.003(4)
N2 0.042(5) 0.079(7) 0.058(6) -0.038(5) 0.002(4) 0.010(5)
N3 0.040(5) 0.055(6) 0.046(5) 0.001(4) 0.001(4) -0.006(4)
C1 0.051(7) 0.105(10) 0.045(7) -0.015(7) -0.006(6) 0.002(7)
C2 0.046(7) 0.147(13) 0.055(8) -0.024(8) -0.003(6) -0.015(8)
C3 0.055(7) 0.088(10) 0.046(7) 0.000(6) -0.007(6) 0.000(7)
C4 0.036(5) 0.063(7) 0.044(6) -0.012(5) -0.001(5) -0.001(5)
C5 0.038(5) 0.050(7) 0.051(6) -0.014(5) 0.002(5) 0.000(5)
C6 0.029(5) 0.050(6) 0.035(5) -0.008(5) -0.003(4) 0.000(4)
C7 0.051(6) 0.041(6) 0.039(6) -0.015(5) 0.000(5) 0.000(5)
C8 0.038(5) 0.046(6) 0.047(6) -0.004(5) -0.001(5) -0.006(5)
C9 0.051(6) 0.046(6) 0.042(6) -0.007(5) -0.001(5) 0.009(5)
C10 0.045(6) 0.052(7) 0.044(6) -0.002(5) 0.002(5) -0.007(5)
C11 0.053(8) 0.081(11) 0.135(14) -0.049(9) 0.000(8) 0.011(8)
C12 0.101(13) 0.063(10) 0.169(18) -0.024(10) 0.015(12) 0.015(10)
C13 0.089(12) 0.079(13) 0.194(20) 0.005(12) -0.041(13) 0.016(10)
C14 0.070(9) 0.081(11) 0.110(12) 0.004(9) -0.014(8) 0.016(8)
C15 0.051(7) 0.075(9) 0.063(8) -0.020(6) -0.005(6) 0.006(6)
C16 0.042(6) 0.083(9) 0.043(6) -0.012(6) -0.008(5) 0.006(6)
C17 0.053(7) 0.094(11) 0.075(9) -0.013(7) -0.023(6) -0.004(7)
C18 0.082(10) 0.084(11) 0.108(12) -0.029(9) -0.025(9) -0.018(9)
C19 0.074(9) 0.062(9) 0.110(12) 0.008(8) -0.006(8) -0.012(8)
C20 0.044(7) 0.109(12) 0.087(10) 0.001(9) 0.002(7) -0.006(8)
C22 0.180(21) 0.114(15) 0.151(19) -0.017(13) 0.026(16) -0.048(14)
C23 0.086(10) 0.146(14) 0.065(9) 0.038(9) -0.003(8) 0.028(10)
C25 0.073(9) 0.220(19) 0.032(7) -0.028(9) -0.018(6) 0.042(11)
C26 0.110(13) 0.113(13) 0.120(14) -0.049(11) -0.006(11) -0.002(10)
O1 0.096(8) 0.147(10) 0.095(8) -0.015(7) -0.031(6) -0.036(7)
O2 0.081(7) 0.236(13) 0.046(6) -0.042(7) 0.022(5) -0.014(7)
O3 0.100(8) 0.123(9) 0.078(7) 0.009(6) -0.018(6) 0.037(7)
S 0.140(5) 0.068(3) 0.287(8) 0.011(4) -0.094(5) -0.028(3)
C29 0.169(23) 0.082(16) 0.275(34) 0.068(19) -0.124(26) -0.053(16)
F1 0.245(21) 0.136(13) 0.431(31) 0.069(16) 0.071(22) -0.008(14)
F2 0.257(17) 0.142(11) 0.236(16) 0.020(10) -0.125(13) 0.016(10)
F3 0.191(13) 0.145(10) 0.314(19) -0.005(11) -0.121(13) -0.054(10)
O4 0.121(10) 0.054(7) 0.366(22) -0.024(9) -0.096(12) -0.012(7)
O5 0.130(13) 0.096(11) 0.651(48) -0.035(17) 0.055(20) 0.029(10)
O6 0.176(13) 0.053(7) 0.280(18) -0.001(8) -0.103(12) 0.004(7)

loop_
_atom_site_label
_atom_site_type_symbol
_atom_site_fract_x
_atom_site_fract_y
_atom_site_fract_z
_atom_site_U_iso_or_equiv
_atom_site_thermal_displace_type
_atom_site_occupancy
_atom_site_calc_flag
_atom_site_refinement_flags
_atom_site_disorder_group
Ru Ru 0.5000 0.5000 0.5000 0.0404(3) Uani 1 d S .
Re Re 1.17785(5) 0.46928(5) 0.10878(2) 0.0527(2) Uani 1 d . .
N1 N 1.0714(9) 0.4772(8) 0.2089(3) 0.039(2) Uani 1 d . .
N2 N 1.3278(10) 0.3206(10) 0.1522(4) 0.058(3) Uani 1 d . .
N3 N 1.3756(10) 0.5653(9) 0.1417(4) 0.048(2) Uani 1 d . .
C1 C 1.0042(15) 0.3674(13) 0.0916(5) 0.067(3) Uani 1 d . .
C2 C 1.2745(14) 0.4616(14) 0.0228(6) 0.081(4) Uani 1 d . .
C3 C 1.0559(14) 0.6153(13) 0.0795(5) 0.063(3) Uani 1 d . .
C4 C 0.6884(11) 0.4960(10) 0.4309(5) 0.047(3) Uani 1 d . .
C5 C 0.7895(12) 0.4936(9) 0.3859(5) 0.046(2) Uani 1 d . .
C6 C 0.8919(10) 0.4872(9) 0.3289(4) 0.038(2) Uani 1 d . .
C7 C 0.9542(11) 0.5955(9) 0.2932(4) 0.044(2) Uani 1 d . .
H7A H 0.9362(11) 0.6744(9) 0.3088(4) 0.052 Uiso 1 calc R .
C8 C 1.0418(11) 0.5868(10) 0.2353(5) 0.044(2) Uani 1 d . .
H8A H 1.0834(11) 0.6610(10) 0.2129(5) 0.053 Uiso 1 calc R .
C9 C 1.0154(12) 0.3704(10) 0.2444(5) 0.046(2) Uani 1 d . .
H9A H 1.0377(12) 0.2921(10) 0.2287(5) 0.056 Uiso 1 calc R .
C10 C 0.9274(11) 0.3742(10) 0.3023(5) 0.047(2) Uani 1 d . .
H10A H 0.8900(11) 0.2986(10) 0.3246(5) 0.057 Uiso 1 calc R .
C11 C 1.2917(16) 0.1961(15) 0.1585(8) 0.088(5) Uani 1 d . .
H11A H 1.2021(16) 0.1694(15) 0.1401(8) 0.105 Uiso 1 calc R .
C12 C 1.3856(22) 0.1063(15) 0.1922(9) 0.112(6) Uani 1 d . .
H12A H 1.3555(22) 0.0214(15) 0.1980(9) 0.134 Uiso 1 calc R .
C13 C 1.5202(21) 0.1436(17) 0.2161(10) 0.121(6) Uani 1 d . .
H13A H 1.5873(21) 0.0841(17) 0.2364(10) 0.145 Uiso 1 calc R .
C14 C 1.5562(17) 0.2664(15) 0.2105(7) 0.088(4) Uani 1 d . .
H14A H 1.6481(17) 0.2922(15) 0.2278(7) 0.105 Uiso 1 calc R .
C15 C 1.4582(14) 0.3582(12) 0.1790(6) 0.062(3) Uani 1 d . .
C16 C 1.4830(12) 0.4942(12) 0.1742(5) 0.056(3) Uani 1 d . .
C17 C 1.6139(14) 0.5500(14) 0.1987(6) 0.072(4) Uani 1 d . .
H17A H 1.6895(14) 0.4991(14) 0.2195(6) 0.087 Uiso 1 calc R .
C18 C 1.6300(18) 0.6775(15) 0.1922(7) 0.089(4) Uani 1 d . .
H18A H 1.7150(18) 0.7147(15) 0.2093(7) 0.106 Uiso 1 calc R .
C19 C 1.5224(16) 0.7498(13) 0.1610(7) 0.083(4) Uani 1 d . .
H19A H 1.5300(16) 0.8379(13) 0.1566(7) 0.099 Uiso 1 calc R .
C20 C 1.3957(14) 0.6880(15) 0.1346(7) 0.081(4) Uani 1 d . .
H20A H 1.3239(14) 0.7378(15) 0.1112(7) 0.097 Uiso 1 calc R .
C22 C 0.5904(28) 0.7873(18) 0.4589(11) 0.150(8) Uani 1 d . .
C23 C 0.4327(18) 0.7135(17) 0.3866(7) 0.103(5) Uani 1 d . .
C25 C 0.3569(16) 0.4955(19) 0.3634(6) 0.107(6) Uani 1 d . .
C26 C 0.4193(21) 0.2908(16) 0.4129(9) 0.112(5) Uani 1 d . .
N4 N 0.4464(18) 0.7020(14) 0.4583(7) 0.057(4) Uiso 0.60 d P 1
N5 N 0.3467(19) 0.4201(15) 0.4279(8) 0.062(4) Uiso 0.60 d P 1
C21 C 0.3865(29) 0.1768(23) 0.4688(12) 0.086(7) Uiso 0.60 d P 1
C24 C 0.3089(29) 0.6333(22) 0.3613(11) 0.080(6) Uiso 0.60 d P 1
C27 C 0.2871(30) 0.7576(22) 0.4895(12) 0.089(7) Uiso 0.60 d P 1
C28 C 0.1723(27) 0.4024(21) 0.4545(11) 0.079(6) Uiso 0.60 d P 1
N4' N 0.3497(31) 0.5733(24) 0.4191(13) 0.073(7) Uiso 0.40 d P 2
N5' N 0.4289(40) 0.2926(31) 0.4862(17) 0.099(9) Uiso 0.40 d P 2
C21' C 0.2397(92) 0.3613(67) 0.4001(36) 0.199(26) Uiso 0.40 d P 2
C24' C 0.4048(86) 0.8280(64) 0.4307(34) 0.181(24) Uiso 0.40 d P 2
C27' C 0.1772(46) 0.6067(34) 0.4432(18) 0.094(11) Uiso 0.40 d P 2
C28' C 0.5581(55) 0.2077(41) 0.4716(22) 0.116(14) Uiso 0.40 d P 2
O1 O 0.8964(13) 0.3057(11) 0.0824(5) 0.111(4) Uani 1 d . .
O2 O 1.3353(12) 0.4536(12) -0.0289(4) 0.120(4) Uani 1 d . .
O3 O 0.9830(12) 0.7049(11) 0.0638(5) 0.102(3) Uani 1 d . .
S S 0.9372(8) 0.9668(5) 0.2607(4) 0.162(3) Uani 1 d . .
C29 C 0.9798(36) 0.9921(22) 0.3455(16) 0.174(13) Uani 1 d . .
F1 F 0.8410(26) 1.0470(15) 0.3567(13) 0.283(12) Uani 1 d . .
F2 F 0.9975(19) 0.8847(13) 0.3790(8) 0.208(7) Uani 1 d . .
F3 F 1.1019(18) 1.0601(12) 0.3444(8) 0.211(7) Uani 1 d . .
O4 O 0.7940(15) 0.8922(9) 0.2730(9) 0.176(7) Uani 1 d . .
O5 O 1.0853(20) 0.8918(14) 0.2379(15) 0.298(15) Uani 1 d . .
O6 O 0.9243(17) 1.0901(10) 0.2315(8) 0.166(6) Uani 1 d . .
O7 O 0.5000 0.0000 0.0000 0.528(41) Uiso 1 d S .
C30 C 0.7749(60) 0.0219(44) 0.0549(25) 0.411(29) Uiso 1 d . .
H30A H 0.8904(60) 0.0260(44) 0.0503(25) 0.617 Uiso 1 calc R .
H30B H 0.7416(60) -0.0496(44) 0.0847(25) 0.617 Uiso 1 calc R .
H30C H 0.7313(60) 0.0985(44) 0.0708(25) 0.617 Uiso 1 calc R .
C31 C 0.7142(57) 0.0074(44) -0.0096(23) 0.361(25) Uiso 1 d . .
H31A H 0.7584(57) -0.0695(44) -0.0262(23) 0.433 Uiso 1 calc R .
H31B H 0.7480(57) 0.0791(44) -0.0401(23) 0.433 Uiso 1 calc R .

loop_
_atom_type_symbol
_atom_type_description
_atom_type_scat_dispersion_real
_atom_type_scat_dispersion_imag
_atom_type_scat_source
C C 0.0033 0.0016 'International Tables Vol C Tables 4.2.6.8 and 6.1.1.4'
H H 0.0000 0.0000 'International Tables Vol C Tables 4.2.6.8 and 6.1.1.4'
N N 0.0061 0.0033 'International Tables Vol C Tables 4.2.6.8 and 6.1.1.4'
O O 0.0106 0.0060 'International Tables Vol C Tables 4.2.6.8 and 6.1.1.4'
F F 0.0171 0.0103 'International Tables Vol C Tables 4.2.6.8 and 6.1.1.4'
S S 0.1246 0.1234 'International Tables Vol C Tables 4.2.6.8 and 6.1.1.4'
Ru Ru -1.2594 0.8363 'International Tables Vol C Tables 4.2.6.8 and 6.1.1.4'
Re Re -1.0185 7.2310 'International Tables Vol C Tables 4.2.6.8 and 6.1.1.4'

loop_
_geom_angle_atom_site_label_1
_geom_angle_atom_site_label_2
_geom_angle_atom_site_label_3
_geom_angle
_geom_angle_site_symmetry_1
_geom_angle_site_symmetry_3
C4 Ru C4 180.000(2) . 2_666
C4 Ru N4' 93.6(7) . 2_666
C4 Ru N4' 86.4(7) 2_666 2_666
C4 Ru N4' 86.4(7) . .
C4 Ru N4' 93.6(7) 2_666 .
N4' Ru N4' 179.998(5) 2_666 .
C4 Ru N4 88.0(5) . .
C4 Ru N4 92.0(5) 2_666 .
C4 Ru N4 92.0(5) . 2_666
C4 Ru N4 88.0(5) 2_666 2_666
N4 Ru N4 179.998(3) . 2_666
C4 Ru N5 93.3(5) . 2_666
C4 Ru N5 86.7(5) 2_666 2_666
N4 Ru N5 89.4(5) . 2_666
N4 Ru N5 90.6(5) 2_666 2_666
C4 Ru N5 86.7(5) . .
C4 Ru N5 93.3(5) 2_666 .
N4 Ru N5 90.6(5) . .
N4 Ru N5 89.4(5) 2_666 .
N5 Ru N5 179.998(2) 2_666 .
C4 Ru N5' 88.4(9) . 2_666
C4 Ru N5' 91.6(9) 2_666 2_666
N4' Ru N5' 89.7(11) 2_666 2_666
N4' Ru N5' 90.3(11) . 2_666
C4 Ru N5' 91.6(9) . .
C4 Ru N5' 88.4(9) 2_666 .
N4' Ru N5' 90.3(11) 2_666 .
N4' Ru N5' 89.7(11) . .
N5' Ru N5' 179.999(4) 2_666 .
C1 Re C2 90.8(5) . .
C1 Re C3 88.1(5) . .
C2 Re C3 89.6(6) . .
C1 Re N3 171.1(4) . .
C2 Re N3 95.3(4) . .
C3 Re N3 98.4(4) . .
C1 Re N2 98.6(5) . .
C2 Re N2 95.3(5) . .
C3 Re N2 171.7(4) . .
N3 Re N2 74.5(4) . .
C1 Re N1 90.1(4) . .
C2 Re N1 178.7(4) . .
C3 Re N1 91.4(4) . .
N3 Re N1 83.8(3) . .
N2 Re N1 83.7(3) . .
C8 N1 C9 116.3(8) . .
C8 N1 Re 122.8(6) . .
C9 N1 Re 120.4(6) . .
C15 N2 C11 118.7(11) . .
C15 N2 Re 116.7(8) . .
C11 N2 Re 124.3(8) . .
C20 N3 C16 117.7(10) . .
C20 N3 Re 124.7(8) . .
C16 N3 Re 117.6(7) . .
O1 C1 Re 178.4(11) . .
O2 C2 Re 178.0(14) . .
O3 C3 Re 177.7(11) . .
C5 C4 Ru 174.0(9) . .
C4 C5 C6 172.9(11) . .
C10 C6 C7 115.5(8) . .
C10 C6 C5 122.5(9) . .
C7 C6 C5 121.8(9) . .
C8 C7 C6 120.3(9) . .
N1 C8 C7 123.8(9) . .
N1 C9 C10 122.0(9) . .
C9 C10 C6 122.0(9) . .
N2 C11 C12 121.6(13) . .
C13 C12 C11 119.4(15) . .
C14 C13 C12 119.4(16) . .
C13 C14 C15 121.4(14) . .
N2 C15 C14 119.4(12) . .
N2 C15 C16 115.6(10) . .
C14 C15 C16 125.0(11) . .
N3 C16 C17 121.1(11) . .
N3 C16 C15 115.5(10) . .
C17 C16 C15 123.3(11) . .
C18 C17 C16 120.2(12) . .
C19 C18 C17 119.4(13) . .
C18 C19 C20 118.2(13) . .
N3 C20 C19 123.4(13) . .
N4 C22 C21 111.4(16) . 2_666
N5' C22 C24' 110.4(30) 2_666 .
N5' C22 C28' 50.4(19) 2_666 2_666
C24' C22 C28' 71.7(28) . 2_666
N4 C23 C24 117.9(14) . .
C24' C23 N4' 114.9(28) . .
N5 C25 C24 117.4(14) . .
N4' C25 C21' 99.3(27) . .
N5 C26 C21 115.7(15) . .
N5' C26 C21' 103.5(30) . .
N5' C26 C28' 47.4(17) . .
C21' C26 C28' 148.9(32) . .
C23 N4 C22 98.4(14) . .
C23 N4 C27 106.5(14) . .
C22 N4 C27 113.4(15) . .
C23 N4 Ru 113.3(10) . .
C22 N4 Ru 111.3(12) . .
C27 N4 Ru 113.1(12) . .
C25 N5 C28 110.6(14) . .
C25 N5 C26 103.4(13) . .
C28 N5 C26 109.1(14) . .
C25 N5 Ru 113.5(11) . .
C28 N5 Ru 112.2(12) . .
C26 N5 Ru 107.6(10) . .
C26 C21 C22 114.9(17) . 2_666
C25 C24 C23 112.7(18) . .
C25 N4' C27' 112.6(22) . .
C25 N4' C23 103.4(18) . .
C27' N4' C23 105.1(21) . .
C25 N4' Ru 115.4(15) . .
C27' N4' Ru 112.7(20) . .
C23 N4' Ru 106.4(13) . .
C22 N5' C28' 82.3(27) 2_666 .
C22 N5' C26 139.5(27) 2_666 .
C28' N5' C26 79.7(26) . .
C22 N5' Ru 115.3(22) 2_666 .
C28' N5' Ru 116.3(26) . .
C26 N5' Ru 105.2(19) . .
C26 C21' C25 85.6(36) . .
C23 C24' C22 86.7(35) . .
N5' C28' C22 47.4(20) . 2_666
N5' C28' C26 52.9(21) . .
C22 C28' C26 93.6(23) 2_666 .
O6 S O4 118.2(8) . .
O6 S O5 115.8(12) . .
O4 S O5 113.6(8) . .
O6 S C29 102.9(10) . .
O4 S C29 100.7(12) . .
O5 S C29 102.0(16) . .
F3 C29 F2 111.4(21) . .
F3 C29 F1 116.6(25) . .
F2 C29 F1 114.7(29) . .
F3 C29 S 109.9(23) . .
F2 C29 S 110.4(19) . .
F1 C29 S 92.2(19) . .
C31 O7 C31 180.0 2_655 .
C30 C31 O7 108.7(39) . .

loop_
_geom_bond_atom_site_label_1
_geom_bond_atom_site_label_2
_geom_bond_distance
_geom_bond_site_symmetry_2
Ru C4 2.040(10) .
Ru C4 2.040(10) 2_666
Ru N4' 2.26(3) 2_666
Ru N4' 2.26(3) .
Ru N4 2.280(15) .
Ru N4 2.280(15) 2_666
Ru N5 2.29(2) 2_666
Ru N5 2.29(2) .
Ru N5' 2.34(3) 2_666
Ru N5' 2.34(3) .
Re C1 1.899(13) .
Re C2 1.911(13) .
Re C3 1.914(14) .
Re N3 2.148(8) .
Re N2 2.171(9) .
Re N1 2.208(7) .
N1 C8 1.342(12) .
N1 C9 1.356(12) .
N2 C15 1.348(13) .
N2 C11 1.35(2) .
N3 C20 1.30(2) .
N3 C16 1.346(13) .
C1 O1 1.159(13) .
C2 O2 1.164(13) .
C3 O3 1.153(13) .
C4 C5 1.207(13) .
C5 C6 1.410(13) .
C6 C10 1.384(13) .
C6 C7 1.388(13) .
C7 C8 1.368(12) .
C9 C10 1.363(13) .
C11 C12 1.40(2) .
C12 C13 1.35(2) .
C13 C14 1.33(2) .
C14 C15 1.41(2) .
C15 C16 1.45(2) .
C16 C17 1.407(15) .
C17 C18 1.35(2) .
C18 C19 1.34(2) .
C19 C20 1.43(2) .
C22 N5' 1.36(3) 2_666
C22 N4 1.51(2) .
C22 C21 1.62(3) 2_666
C22 C24' 1.73(7) .
C22 C28' 1.83(5) 2_666
C23 N4 1.51(2) .
C23 C24 1.51(3) .
C23 C24' 1.60(7) .
C23 N4' 1.70(3) .
C25 N4' 1.49(3) .
C25 N5 1.49(2) .
C25 C24 1.50(3) .
C25 C21' 1.81(7) .
C26 N5 1.54(2) .
C26 N5' 1.54(4) .
C26 C21 1.60(3) .
C26 C21' 1.69(7) .
C26 C28' 1.90(5) .
N4 C27 1.56(3) .
N5 C28 1.52(3) .
C21 C22 1.62(3) 2_666
N4' C27' 1.53(4) .
N5' C22 1.36(3) 2_666
N5' C28' 1.42(5) .
C28' C22 1.83(5) 2_666
S O6 1.392(11) .
S O4 1.432(13) .
S O5 1.52(2) .
S C29 1.88(3) .
C29 F3 1.25(2) .
C29 F2 1.29(2) .
C29 F1 1.30(3) .
O7 C31 1.78(5) 2_655
O7 C31 1.78(5) .
C30 C31 1.50(5) .
